data_4122549
loop_
_publ_author_name
'Bagchi, Vivek'
'Paraskevopoulou, Patrina'
'Das, Purak'
'Chi, Lingyu'
'Wang, Qiuwen'
'Choudhury, Amitava'
'Mathieson, Jennifer S.'
'Cronin, Leroy'
'Pardue, Daniel B.'
'Cundari, Thomas R.'
'Mitrikas, George'
'Sanakis, Yiannis'
'Stavropoulos, Pericles'

_publ_section_title
;
 A Versatile Tripodal Cu(I) Reagent for C-N Bond Construction via
 Nitrene-Transfer Chemistry: Catalytic Perspectives and Mechanistic
 Insights on C-H Aminations/Amidinations and Olefin Aziridinations.
;
_journal_issue 32
_journal_name_full 'Journal of the American Chemical Society'
_journal_page_first 11362
_journal_page_last 11381
_journal_paper_doi 10.1021/ja503869j
_journal_volume 136
_journal_year 2014
_chemical_formula_moiety 'C16 H19 N O2 S'
_chemical_formula_sum 'C16 H19 N O2 S'
_chemical_formula_weight 289.38
_chemical_name_systematic
; 
 ? 
;
_space_group_IT_number 14
_symmetry_cell_setting monoclinic
_symmetry_space_group_name_Hall '-P 2ybc'
_symmetry_space_group_name_H-M 'P 1 21/c 1'
_atom_sites_solution_hydrogens geom
_atom_sites_solution_primary direct
_atom_sites_solution_secondary difmap
_audit_creation_method SHELXL-97
_cell_angle_alpha 90.00
_cell_angle_beta 94.663(5)
_cell_angle_gamma 90.00
_cell_formula_units_Z 4
_cell_length_a 8.736(3)
_cell_length_b 10.298(4)
_cell_length_c 16.885(6)
_cell_measurement_reflns_used 1009
_cell_measurement_temperature 296(2)
_cell_measurement_theta_max 20.19
_cell_measurement_theta_min 2.34
_cell_volume 1514.0(10)
_computing_cell_refinement 'Bruker SAINT (Bruker, 2008)'
_computing_data_collection 'Bruker SMART (Bruker, 2001)'
_computing_data_reduction 'Bruker SAINT'
_computing_molecular_graphics 'Bruker SHELXTL'
_computing_publication_material 'Bruker SHELXTL'
_computing_structure_refinement 'SHELXL-97 (Sheldrick, 2008)'
_computing_structure_solution 'SHELXS-97 (Sheldrick, 2008)'
_diffrn_ambient_temperature 296(2)
_diffrn_measured_fraction_theta_full 0.997
_diffrn_measured_fraction_theta_max 0.997
_diffrn_measurement_device_type 'Smart-Apex CCD area detector'
_diffrn_measurement_method 'phi and omega scans'
_diffrn_radiation_monochromator graphite
_diffrn_radiation_source 'fine-focus sealed tube'
_diffrn_radiation_type MoK\a
_diffrn_radiation_wavelength 0.71073
_diffrn_reflns_av_R_equivalents 0.0497
_diffrn_reflns_av_sigmaI/netI 0.0469
_diffrn_reflns_limit_h_max 11
_diffrn_reflns_limit_h_min -11
_diffrn_reflns_limit_k_max 13
_diffrn_reflns_limit_k_min -13
_diffrn_reflns_limit_l_max 22
_diffrn_reflns_limit_l_min -22
_diffrn_reflns_number 18367
_diffrn_reflns_theta_full 28.32
_diffrn_reflns_theta_max 28.32
_diffrn_reflns_theta_min 2.32
_exptl_absorpt_coefficient_mu 0.215
_exptl_absorpt_correction_T_max 0.9915
_exptl_absorpt_correction_T_min 0.9384
_exptl_absorpt_correction_type multi-scan
_exptl_absorpt_process_details '(SADABS; Bruker, 2008)'
_exptl_crystal_colour colorless
_exptl_crystal_density_diffrn 1.270
_exptl_crystal_density_method 'not measured'
_exptl_crystal_description rectangularparallelopiped
_exptl_crystal_F_000 616
_exptl_crystal_size_max 0.30
_exptl_crystal_size_mid 0.13
_exptl_crystal_size_min 0.04
_refine_diff_density_max 0.339
_refine_diff_density_min -0.284
_refine_diff_density_rms 0.054
_refine_ls_extinction_method none
_refine_ls_goodness_of_fit_ref 1.012
_refine_ls_hydrogen_treatment constr
_refine_ls_matrix_type full
_refine_ls_number_parameters 181
_refine_ls_number_reflns 3750
_refine_ls_number_restraints 0
_refine_ls_restrained_S_all 1.012
_refine_ls_R_factor_all 0.0948
_refine_ls_R_factor_gt 0.0554
_refine_ls_shift/su_max 0.000
_refine_ls_shift/su_mean 0.000
_refine_ls_structure_factor_coef Fsqd
_refine_ls_weighting_details 'calc w=1/[\s^2^(Fo^2^)+(0.0789P)^2^+0.2443P] where P=(Fo^2^+2Fc^2^)/3'
_refine_ls_weighting_scheme calc
_refine_ls_wR_factor_gt 0.1389
_refine_ls_wR_factor_ref 0.1622
_reflns_number_gt 2315
_reflns_number_total 3750
_reflns_threshold_expression >2sigma(I)
_cod_data_source_file Cumene_NHTs.cif
_cod_data_source_block sad
_cod_depositor_comments
;
The following automatic conversions were performed:

'_symmetry_cell_setting' value 'Monoclinic' changed to 'monoclinic'
according to
/usr/data/users/saulius/crontab/automatic-downloads/current/ACS/lib/dictionaries/cif_core.dic
dictionary named 'cif_core.dic' version 2.4.2 from
2011-04-26.

'_exptl_absorpt_correction_type' value 'Multi-scan'
changed to 'multi-scan' according to
/usr/data/users/saulius/crontab/automatic-downloads/current/ACS/lib/dictionaries/cif_core.dic
dictionary named 'cif_core.dic' version 2.4.2 from 2011-04-26.

Automatic conversion script
Id: cif_fix_values 2281 2013-09-26 08:29:07Z andrius 
;
_cod_original_cell_volume 1514.1(9)
_cod_original_sg_symbol_H-M P2(1)/c
_cod_database_code 4122549

loop_
_symmetry_equiv_pos_as_xyz
'x, y, z'
'-x, y+1/2, -z+1/2'
'-x, -y, -z'
'x, -y-1/2, z-1/2'

loop_
_atom_site_label
_atom_site_type_symbol
_atom_site_fract_x
_atom_site_fract_y
_atom_site_fract_z
_atom_site_U_iso_or_equiv
_atom_site_adp_type
_atom_site_occupancy
_atom_site_symmetry_multiplicity
_atom_site_calc_flag
_atom_site_refinement_flags
C1 C 0.7423(2) 0.7886(2) 0.64838(12) 0.0499(5) Uani 1 1 d .
C2 C 0.7808(3) 0.9154(2) 0.63355(15) 0.0664(7) Uani 1 1 d .
H2A H 0.7067 0.9711 0.6100 0.080 Uiso 1 1 calc R
C3 C 0.9274(4) 0.9613(3) 0.65302(19) 0.0876(9) Uani 1 1 d .
H3A H 0.9504 1.0476 0.6430 0.105 Uiso 1 1 calc R
C4 C 1.0385(4) 0.8818(4) 0.6866(2) 0.0925(10) Uani 1 1 d .
H4A H 1.1377 0.9127 0.6986 0.111 Uiso 1 1 calc R
C5 C 1.0028(3) 0.7557(3) 0.70263(18) 0.0825(9) Uani 1 1 d .
H5A H 1.0781 0.7007 0.7259 0.099 Uiso 1 1 calc R
C6 C 0.8562(3) 0.7097(2) 0.68451(15) 0.0629(6) Uani 1 1 d .
H6A H 0.8331 0.6242 0.6967 0.075 Uiso 1 1 calc R
C7 C 0.5798(3) 0.7357(2) 0.62845(13) 0.0551(6) Uani 1 1 d .
C8 C 0.5871(3) 0.6096(3) 0.58074(16) 0.0798(8) Uani 1 1 d .
H8A H 0.4850 0.5770 0.5683 0.120 Uiso 1 1 calc R
H8B H 0.6466 0.5464 0.6116 0.120 Uiso 1 1 calc R
H8C H 0.6343 0.6265 0.5324 0.120 Uiso 1 1 calc R
C9 C 0.4744(3) 0.8305(3) 0.58046(18) 0.0840(8) Uani 1 1 d .
H9A H 0.3749 0.7918 0.5697 0.126 Uiso 1 1 calc R
H9B H 0.5172 0.8501 0.5313 0.126 Uiso 1 1 calc R
H9C H 0.4650 0.9090 0.6103 0.126 Uiso 1 1 calc R
N1 N 0.5070(2) 0.69841(17) 0.70254(11) 0.0548(5) Uani 1 1 d .
H1A H 0.4739 0.6200 0.7049 0.066 Uiso 1 1 calc R
S1 S 0.48430(6) 0.78948(5) 0.77816(4) 0.0548(2) Uani 1 1 d .
O1 O 0.44841(19) 0.91760(15) 0.74941(11) 0.0692(5) Uani 1 1 d .
O2 O 0.37902(19) 0.72269(18) 0.82374(11) 0.0774(5) Uani 1 1 d .
C10 C 0.6596(2) 0.79831(19) 0.83768(13) 0.0484(5) Uani 1 1 d .
C11 C 0.7531(2) 0.9062(2) 0.83603(14) 0.0555(5) Uani 1 1 d .
H11A H 0.7229 0.9773 0.8045 0.067 Uiso 1 1 calc R
C12 C 0.8909(3) 0.9078(3) 0.88121(15) 0.0647(6) Uani 1 1 d .
H12A H 0.9535 0.9807 0.8799 0.078 Uiso 1 1 calc R
C13 C 0.9388(3) 0.8041(3) 0.92846(14) 0.0658(7) Uani 1 1 d .
C14 C 0.8415(3) 0.6983(3) 0.93069(15) 0.0714(7) Uani 1 1 d .
H14A H 0.8699 0.6285 0.9636 0.086 Uiso 1 1 calc R
C15 C 0.7038(3) 0.6945(2) 0.88526(15) 0.0622(6) Uani 1 1 d .
H15A H 0.6408 0.6219 0.8867 0.075 Uiso 1 1 calc R
C16 C 1.0939(4) 0.8037(4) 0.9755(2) 0.1017(11) Uani 1 1 d .
H16A H 1.1072 0.7235 1.0042 0.153 Uiso 1 1 calc R
H16B H 1.0995 0.8749 1.0123 0.153 Uiso 1 1 calc R
H16C H 1.1734 0.8124 0.9398 0.153 Uiso 1 1 calc R

loop_
_atom_site_aniso_label
_atom_site_aniso_U_11
_atom_site_aniso_U_22
_atom_site_aniso_U_33
_atom_site_aniso_U_23
_atom_site_aniso_U_13
_atom_site_aniso_U_12
C1 0.0561(12) 0.0444(12) 0.0505(12) -0.0043(9) 0.0116(10) -0.0046(9)
C2 0.0779(17) 0.0534(14) 0.0688(15) 0.0041(12) 0.0113(13) -0.0108(12)
C3 0.096(2) 0.075(2) 0.095(2) -0.0082(17) 0.0268(17) -0.0400(18)
C4 0.0657(18) 0.119(3) 0.096(2) -0.033(2) 0.0258(16) -0.0312(19)
C5 0.0531(15) 0.103(2) 0.092(2) -0.0233(18) 0.0051(14) 0.0122(15)
C6 0.0598(14) 0.0566(14) 0.0728(16) -0.0057(12) 0.0084(12) 0.0069(11)
C7 0.0567(13) 0.0535(13) 0.0551(13) -0.0039(10) 0.0044(10) -0.0078(10)
C8 0.099(2) 0.0742(18) 0.0680(16) -0.0243(14) 0.0167(15) -0.0285(15)
C9 0.0722(18) 0.101(2) 0.0769(18) 0.0146(16) -0.0093(14) 0.0058(15)
N1 0.0555(11) 0.0449(10) 0.0650(12) -0.0087(8) 0.0101(9) -0.0153(8)
S1 0.0457(3) 0.0509(4) 0.0690(4) -0.0089(3) 0.0119(3) -0.0039(2)
O1 0.0660(10) 0.0519(10) 0.0880(12) -0.0105(9) -0.0035(9) 0.0091(8)
O2 0.0577(10) 0.0897(14) 0.0883(13) -0.0090(10) 0.0277(9) -0.0172(9)
C10 0.0518(12) 0.0432(11) 0.0521(12) -0.0080(9) 0.0144(9) -0.0015(9)
C11 0.0555(13) 0.0494(13) 0.0621(13) -0.0049(10) 0.0072(10) -0.0016(10)
C12 0.0592(14) 0.0653(16) 0.0702(16) -0.0151(13) 0.0080(12) -0.0126(12)
C13 0.0607(14) 0.0860(19) 0.0507(13) -0.0163(13) 0.0055(11) 0.0094(13)
C14 0.0822(18) 0.0772(18) 0.0558(14) 0.0072(13) 0.0113(13) 0.0171(14)
C15 0.0684(15) 0.0533(14) 0.0669(15) 0.0007(11) 0.0173(12) -0.0021(11)
C16 0.079(2) 0.145(3) 0.0778(19) -0.015(2) -0.0136(16) 0.0173(19)

loop_
_atom_type_symbol
_atom_type_description
_atom_type_scat_dispersion_real
_atom_type_scat_dispersion_imag
_atom_type_scat_source
C C 0.0033 0.0016 'International Tables Vol C Tables 4.2.6.8 and 6.1.1.4'
H H 0.0000 0.0000 'International Tables Vol C Tables 4.2.6.8 and 6.1.1.4'
N N 0.0061 0.0033 'International Tables Vol C Tables 4.2.6.8 and 6.1.1.4'
O O 0.0106 0.0060 'International Tables Vol C Tables 4.2.6.8 and 6.1.1.4'
S S 0.1246 0.1234 'International Tables Vol C Tables 4.2.6.8 and 6.1.1.4'

loop_
_geom_angle_atom_site_label_1
_geom_angle_atom_site_label_2
_geom_angle_atom_site_label_3
_geom_angle
C2 C1 C6 117.3(2)
C2 C1 C7 122.2(2)
C6 C1 C7 120.4(2)
C1 C2 C3 121.2(3)
C1 C2 H2A 119.4
C3 C2 H2A 119.4
C4 C3 C2 120.7(3)
C4 C3 H3A 119.6
C2 C3 H3A 119.6
C3 C4 C5 119.2(3)
C3 C4 H4A 120.4
C5 C4 H4A 120.4
C4 C5 C6 120.4(3)
C4 C5 H5A 119.8
C6 C5 H5A 119.8
C5 C6 C1 121.1(3)
C5 C6 H6A 119.4
C1 C6 H6A 119.4
N1 C7 C9 109.16(19)
N1 C7 C8 105.10(18)
C9 C7 C8 108.1(2)
N1 C7 C1 110.85(17)
C9 C7 C1 113.4(2)
C8 C7 C1 109.85(19)
C7 C8 H8A 109.5
C7 C8 H8B 109.5
H8A C8 H8B 109.5
C7 C8 H8C 109.5
H8A C8 H8C 109.5
H8B C8 H8C 109.5
C7 C9 H9A 109.5
C7 C9 H9B 109.5
H9A C9 H9B 109.5
C7 C9 H9C 109.5
H9A C9 H9C 109.5
H9B C9 H9C 109.5
C7 N1 S1 126.95(14)
C7 N1 H1A 116.5
S1 N1 H1A 116.5
O2 S1 O1 119.69(12)
O2 S1 N1 105.92(11)
O1 S1 N1 107.80(11)
O2 S1 C10 106.61(11)
O1 S1 C10 107.56(10)
N1 S1 C10 108.94(10)
C15 C10 C11 120.0(2)
C15 C10 S1 118.87(17)
C11 C10 S1 121.16(17)
C12 C11 C10 119.5(2)
C12 C11 H11A 120.3
C10 C11 H11A 120.3
C11 C12 C13 121.6(2)
C11 C12 H12A 119.2
C13 C12 H12A 119.2
C12 C13 C14 117.9(2)
C12 C13 C16 121.5(3)
C14 C13 C16 120.6(3)
C15 C14 C13 121.3(2)
C15 C14 H14A 119.4
C13 C14 H14A 119.4
C14 C15 C10 119.7(2)
C14 C15 H15A 120.1
C10 C15 H15A 120.1
C13 C16 H16A 109.5
C13 C16 H16B 109.5
H16A C16 H16B 109.5
C13 C16 H16C 109.5
H16A C16 H16C 109.5
H16B C16 H16C 109.5

loop_
_geom_bond_atom_site_label_1
_geom_bond_atom_site_label_2
_geom_bond_distance
C1 C2 1.376(3)
C1 C6 1.387(3)
C1 C7 1.533(3)
C2 C3 1.379(4)
C2 H2A 0.9300
C3 C4 1.358(5)
C3 H3A 0.9300
C4 C5 1.367(4)
C4 H4A 0.9300
C5 C6 1.377(4)
C5 H5A 0.9300
C6 H6A 0.9300
C7 N1 1.499(3)
C7 C9 1.528(3)
C7 C8 1.532(3)
C8 H8A 0.9600
C8 H8B 0.9600
C8 H8C 0.9600
C9 H9A 0.9600
C9 H9B 0.9600
C9 H9C 0.9600
N1 S1 1.6096(19)
N1 H1A 0.8600
S1 O2 1.4235(18)
S1 O1 1.4318(18)
S1 C10 1.764(2)
C10 C15 1.374(3)
C10 C11 1.381(3)
C11 C12 1.372(3)
C11 H11A 0.9300
C12 C13 1.378(4)
C12 H12A 0.9300
C13 C14 1.384(4)
C13 C16 1.514(4)
C14 C15 1.373(4)
C14 H14A 0.9300
C15 H15A 0.9300
C16 H16A 0.9600
C16 H16B 0.9600
C16 H16C 0.9600
